data_4509024
loop_
_publ_author_name
'Zhang, Erpeng'
'Hou, Hongwei'
'Meng, Xiangru'
'Liu, Yaru'
'Liu, Yun'
'Fan, Yaoting'

_publ_section_title
;
 Ferrocenyl Functional Coordination Polymers Based on Mono-, Bi-, and
 Heterotrinuclear Organometallic Building Blocks: Syntheses, Structures,
 and Properties
;
_journal_issue 2
_journal_name_full 'Crystal Growth &amp; Design'
_journal_page_first 903
_journal_paper_doi 10.1021/cg800661g
_journal_volume 9
_journal_year 2009
_chemical_formula_sum 'C62 H60 Fe4 N2 O8 Zn2'
_chemical_formula_weight 1315.26
_chemical_name_systematic
; 
 ? 
;
_space_group_IT_number 15
_symmetry_cell_setting monoclinic
_symmetry_space_group_name_Hall '-C 2yc'
_symmetry_space_group_name_H-M 'C 1 2/c 1'
_atom_sites_solution_hydrogens geom
_atom_sites_solution_primary direct
_atom_sites_solution_secondary difmap
_audit_creation_method SHELXL-97
_cell_angle_alpha 90.00
_cell_angle_beta 90.187(2)
_cell_angle_gamma 90.00
_cell_formula_units_Z 4
_cell_length_a 34.373(4)
_cell_length_b 14.0358(18)
_cell_length_c 11.3722(15)
_cell_measurement_reflns_used 6119
_cell_measurement_temperature 293(2)
_cell_measurement_theta_max 26.47
_cell_measurement_theta_min 2.38
_cell_volume 5486.5(12)
_computing_cell_refinement 'Bruker SMART'
_computing_data_collection 'Bruker SMART'
_computing_data_reduction 'Bruker SMART'
_computing_molecular_graphics 'Bruker SHELXTL'
_computing_publication_material 'Bruker SHELXTL'
_computing_structure_refinement 'SHELXL-97 (Sheldrick, 1997)'
_computing_structure_solution 'SHELXS-97 (Sheldrick, 1990)'
_diffrn_ambient_temperature 293(2)
_diffrn_measured_fraction_theta_full 0.986
_diffrn_measured_fraction_theta_max 0.986
_diffrn_measurement_device_type 'CCD area detector'
_diffrn_measurement_method 'phi and omega scans'
_diffrn_radiation_monochromator graphite
_diffrn_radiation_source 'fine-focus sealed tube'
_diffrn_radiation_type MoK\a
_diffrn_radiation_wavelength 0.71073
_diffrn_reflns_av_R_equivalents 0.0414
_diffrn_reflns_av_sigmaI/netI 0.0555
_diffrn_reflns_limit_h_max 44
_diffrn_reflns_limit_h_min -37
_diffrn_reflns_limit_k_max 14
_diffrn_reflns_limit_k_min -18
_diffrn_reflns_limit_l_max 14
_diffrn_reflns_limit_l_min -14
_diffrn_reflns_number 16863
_diffrn_reflns_theta_full 27.50
_diffrn_reflns_theta_max 27.50
_diffrn_reflns_theta_min 2.38
_exptl_absorpt_coefficient_mu 1.949
_exptl_absorpt_correction_T_max 0.7267
_exptl_absorpt_correction_T_min 0.5050
_exptl_absorpt_correction_type multi-scan
_exptl_absorpt_process_details sadabs
_exptl_crystal_colour red
_exptl_crystal_density_diffrn 1.592
_exptl_crystal_density_method 'not measured'
_exptl_crystal_description prism
_exptl_crystal_F_000 2696
_exptl_crystal_size_max 0.41
_exptl_crystal_size_mid 0.26
_exptl_crystal_size_min 0.17
_refine_diff_density_max 0.843
_refine_diff_density_min -0.771
_refine_diff_density_rms 0.079
_refine_ls_extinction_method none
_refine_ls_goodness_of_fit_ref 1.056
_refine_ls_hydrogen_treatment constr
_refine_ls_matrix_type full
_refine_ls_number_parameters 356
_refine_ls_number_reflns 6227
_refine_ls_number_restraints 94
_refine_ls_restrained_S_all 1.088
_refine_ls_R_factor_all 0.0670
_refine_ls_R_factor_gt 0.0495
_refine_ls_shift/su_max 0.001
_refine_ls_shift/su_mean 0.000
_refine_ls_structure_factor_coef Fsqd
_refine_ls_weighting_details 'calc w=1/[\s^2^(Fo^2^)+(0.0661P)^2^+7.5639P] where P=(Fo^2^+2Fc^2^)/3'
_refine_ls_weighting_scheme calc
_refine_ls_wR_factor_gt 0.1280
_refine_ls_wR_factor_ref 0.1414
_reflns_number_gt 4843
_reflns_number_total 6227
_reflns_threshold_expression >2sigma(I)
_cod_data_source_file cg800661gsup1.cif
_cod_data_source_block complex_3
_cod_depositor_comments
;
The following automatic conversions were performed:

'_symmetry_cell_setting' value 'Monoclinic' changed to 'monoclinic'
according to /home/saulius/struct/CIF-dictionaries/cif_core.dic
dictionary named 'cif_core.dic' version 2.4.2 from
2011-04-26.

'_exptl_absorpt_correction_type' value 'Multi-scan'
changed to 'multi-scan' according to
/home/saulius/struct/CIF-dictionaries/cif_core.dic dictionary named
'cif_core.dic' version 2.4.2 from 2011-04-26.

Automatic conversion script
Id: cif_fix_values 1891 2012-01-12 08:04:46Z andrius 
;
_cod_original_sg_symbol_H-M C2/c
_cod_database_code 4509024

loop_
_symmetry_equiv_pos_as_xyz
'x, y, z'
'-x, y, -z+1/2'
'x+1/2, y+1/2, z'
'-x+1/2, y+1/2, -z+1/2'
'-x, -y, -z'
'x, -y, z-1/2'
'-x+1/2, -y+1/2, -z'
'x+1/2, -y+1/2, z-1/2'

loop_
_atom_site_label
_atom_site_type_symbol
_atom_site_fract_x
_atom_site_fract_y
_atom_site_fract_z
_atom_site_U_iso_or_equiv
_atom_site_adp_type
_atom_site_occupancy
_atom_site_symmetry_multiplicity
_atom_site_calc_flag
_atom_site_refinement_flags
Zn1 Zn 0.0000 0.78725(4) 0.7500 0.03674(17) Uani 1 2 d S
Zn2 Zn 0.0000 0.58044(4) 0.7500 0.04341(18) Uani 1 2 d S
Fe1 Fe 0.15503(2) 0.93198(6) 0.57812(8) 0.0617(2) Uani 1 1 d .
Fe2 Fe 0.17743(2) 0.61040(6) 1.15727(7) 0.0622(2) Uani 1 1 d .
O1 O 0.02961(10) 0.7592(2) 0.5988(3) 0.0477(7) Uani 1 1 d .
O2 O 0.03984(12) 0.6030(2) 0.6205(3) 0.0568(9) Uani 1 1 d .
O3 O 0.05087(10) 0.7650(3) 0.8439(3) 0.0544(8) Uani 1 1 d .
O4 O 0.04340(12) 0.6103(3) 0.8691(3) 0.0592(9) Uani 1 1 d .
N1 N 0.0000 0.4352(3) 0.7500 0.0404(11) Uani 1 2 d S
N2 N 0.0000 -0.0670(3) 0.7500 0.0380(10) Uani 1 2 d S
C1 C 0.04638(13) 0.6821(3) 0.5738(4) 0.0415(9) Uani 1 1 d .
C2 C 0.07736(15) 0.6842(4) 0.4798(5) 0.0514(11) Uani 1 1 d .
H2A H 0.0674 0.7168 0.4108 0.062 Uiso 1 1 calc R
H2B H 0.0839 0.6195 0.4573 0.062 Uiso 1 1 calc R
C3 C 0.11403(14) 0.7355(4) 0.5245(5) 0.0571(12) Uani 1 1 d .
H3A H 0.1201 0.7115 0.6024 0.069 Uiso 1 1 calc R
H3B H 0.1355 0.7188 0.4735 0.069 Uiso 1 1 calc R
C4 C 0.11147(14) 0.8411(4) 0.5309(4) 0.0536(12) Uani 1 1 d D
C5 C 0.09996(15) 0.8975(4) 0.6280(5) 0.0617(14) Uani 1 1 d D
H5 H 0.0926 0.8728 0.7054 0.074 Uiso 1 1 calc R
C6 C 0.10163(17) 0.9946(4) 0.5972(6) 0.0751(18) Uani 1 1 d D
H6 H 0.0953 1.0488 0.6479 0.090 Uiso 1 1 calc R
C7 C 0.11411(18) 0.9987(5) 0.4787(6) 0.084(2) Uani 1 1 d D
H7 H 0.1181 1.0571 0.4331 0.101 Uiso 1 1 calc R
C8 C 0.11994(17) 0.9052(4) 0.4374(6) 0.0690(16) Uani 1 1 d D
H8 H 0.1286 0.8874 0.3584 0.083 Uiso 1 1 calc R
C9 C 0.2014(2) 0.8505(7) 0.6174(11) 0.119(4) Uani 1 1 d D
H9 H 0.2032 0.7810 0.6107 0.143 Uiso 1 1 calc R
C10 C 0.2109(2) 0.9165(9) 0.5322(9) 0.127(4) Uani 1 1 d D
H10 H 0.2200 0.9011 0.4529 0.153 Uiso 1 1 calc R
C11 C 0.2054(2) 1.0078(8) 0.5753(10) 0.113(3) Uani 1 1 d D
H11 H 0.2102 1.0677 0.5336 0.135 Uiso 1 1 calc R
C12 C 0.1928(2) 0.9973(8) 0.6885(9) 0.108(3) Uani 1 1 d D
H12 H 0.1864 1.0496 0.7420 0.130 Uiso 1 1 calc R
C13 C 0.1907(2) 0.9016(8) 0.7156(9) 0.113(3) Uani 1 1 d D
H13 H 0.1827 0.8746 0.7912 0.135 Uiso 1 1 calc R
C14 C 0.06069(15) 0.6867(4) 0.8844(5) 0.0550(12) Uani 1 1 d U
C15 C 0.0948(2) 0.6846(7) 0.9712(9) 0.107(2) Uani 1 1 d U
H15A H 0.0888 0.7284 1.0345 0.128 Uiso 1 1 calc R
H15B H 0.0959 0.6212 1.0052 0.128 Uiso 1 1 calc R
C16 C 0.1307(3) 0.7057(7) 0.9323(9) 0.109(3) Uani 1 1 d U
H16A H 0.1299 0.7663 0.8913 0.131 Uiso 1 1 calc R
H16B H 0.1388 0.6574 0.8765 0.131 Uiso 1 1 calc R
C17 C 0.1615(2) 0.7117(5) 1.0342(8) 0.105(3) Uani 1 1 d D
C18 C 0.1994(2) 0.6793(7) 1.0156(8) 0.108(3) Uani 1 1 d D
H18 H 0.2092 0.6493 0.9436 0.130 Uiso 1 1 calc R
C19 C 0.2213(3) 0.6995(7) 1.1169(8) 0.119(3) Uani 1 1 d DU
H19 H 0.2490 0.6850 1.1271 0.142 Uiso 1 1 calc R
C20 C 0.1971(3) 0.7377(7) 1.2047(10) 0.126(3) Uani 1 1 d DU
H20 H 0.2046 0.7589 1.2837 0.151 Uiso 1 1 calc R
C21 C 0.1605(3) 0.7469(7) 1.1498(9) 0.126(3) Uani 1 1 d DU
H21 H 0.1373 0.7723 1.1881 0.151 Uiso 1 1 calc R
C22 C 0.1473(2) 0.4885(6) 1.1315(8) 0.103(2) Uani 1 1 d DU
H22 H 0.1303 0.4750 1.0642 0.124 Uiso 1 1 calc R
C23 C 0.1865(2) 0.4688(6) 1.1376(8) 0.107(2) Uani 1 1 d DU
H23 H 0.2020 0.4391 1.0754 0.128 Uiso 1 1 calc R
C24 C 0.2005(3) 0.4990(7) 1.2446(8) 0.121(3) Uani 1 1 d DU
H24 H 0.2272 0.4931 1.2740 0.145 Uiso 1 1 calc R
C25 C 0.1689(3) 0.5350(8) 1.3046(9) 0.132(3) Uani 1 1 d DU
H25 H 0.1697 0.5611 1.3845 0.159 Uiso 1 1 calc R
C26 C 0.1360(3) 0.5305(7) 1.2342(9) 0.124(3) Uani 1 1 d DU
H26 H 0.1097 0.5509 1.2553 0.149 Uiso 1 1 calc R
C27 C -0.01208(14) 0.3862(3) 0.8442(4) 0.0451(10) Uani 1 1 d .
H27 H -0.0207 0.4196 0.9098 0.054 Uiso 1 1 calc R
C28 C -0.01226(14) 0.2879(3) 0.8473(4) 0.0444(10) Uani 1 1 d .
H28 H -0.0206 0.2560 0.9144 0.053 Uiso 1 1 calc R
C29 C 0.0000 0.2371(4) 0.7500 0.0355(11) Uani 1 2 d S
C30 C 0.0000 0.1313(4) 0.7500 0.0360(11) Uani 1 2 d S
C31 C -0.01513(14) 0.0804(3) 0.6553(4) 0.0428(10) Uani 1 1 d .
H31 H -0.0252 0.1121 0.5901 0.051 Uiso 1 1 calc R
C32 C -0.01496(13) -0.0180(3) 0.6596(4) 0.0421(9) Uani 1 1 d .
H32 H -0.0257 -0.0516 0.5970 0.051 Uiso 1 1 calc R

loop_
_atom_site_aniso_label
_atom_site_aniso_U_11
_atom_site_aniso_U_22
_atom_site_aniso_U_33
_atom_site_aniso_U_23
_atom_site_aniso_U_13
_atom_site_aniso_U_12
Zn1 0.0471(4) 0.0198(3) 0.0433(4) 0.000 0.0031(3) 0.000
Zn2 0.0636(4) 0.0194(3) 0.0472(4) 0.000 0.0062(4) 0.000
Fe1 0.0478(4) 0.0614(5) 0.0759(5) 0.0027(4) -0.0032(4) -0.0101(3)
Fe2 0.0579(4) 0.0679(5) 0.0607(5) -0.0024(4) -0.0119(4) -0.0067(4)
O1 0.0573(19) 0.0392(17) 0.0466(17) -0.0023(13) 0.0089(14) -0.0004(14)
O2 0.073(2) 0.0404(19) 0.057(2) 0.0059(15) 0.0145(17) 0.0007(16)
O3 0.0541(19) 0.0486(19) 0.061(2) 0.0038(16) -0.0118(16) -0.0009(15)
O4 0.071(2) 0.047(2) 0.059(2) 0.0043(16) -0.0082(18) 0.0082(18)
N1 0.056(3) 0.021(2) 0.045(3) 0.000 0.003(2) 0.000
N2 0.050(3) 0.019(2) 0.044(3) 0.000 0.003(2) 0.000
C1 0.047(2) 0.038(2) 0.040(2) -0.0043(17) 0.0009(18) -0.0071(18)
C2 0.057(3) 0.044(3) 0.053(3) -0.004(2) 0.014(2) -0.003(2)
C3 0.045(3) 0.053(3) 0.073(3) 0.004(3) 0.005(2) 0.002(2)
C4 0.043(2) 0.051(3) 0.066(3) 0.007(2) -0.002(2) -0.006(2)
C5 0.047(3) 0.059(3) 0.079(4) -0.002(3) 0.004(2) -0.006(2)
C6 0.062(3) 0.046(3) 0.118(6) -0.004(3) -0.011(4) -0.001(3)
C7 0.076(4) 0.059(4) 0.118(6) 0.030(4) -0.018(4) -0.012(3)
C8 0.060(3) 0.076(4) 0.071(4) 0.018(3) -0.009(3) -0.015(3)
C9 0.066(5) 0.082(6) 0.209(13) -0.017(7) -0.043(6) 0.012(4)
C10 0.045(4) 0.226(14) 0.111(7) -0.044(8) 0.001(4) -0.005(6)
C11 0.061(4) 0.122(8) 0.155(9) 0.020(7) -0.015(5) -0.044(5)
C12 0.072(4) 0.125(8) 0.127(8) -0.034(6) -0.021(5) -0.005(5)
C13 0.062(4) 0.168(10) 0.108(7) 0.028(7) -0.027(4) -0.003(6)
C14 0.047(3) 0.068(3) 0.051(3) 0.007(2) -0.010(2) 0.004(2)
C15 0.078(4) 0.128(5) 0.114(5) 0.038(4) -0.034(4) -0.007(4)
C16 0.101(5) 0.113(6) 0.112(6) 0.035(5) -0.017(5) -0.009(5)
C17 0.111(6) 0.069(4) 0.135(7) 0.036(5) -0.068(6) -0.029(4)
C18 0.109(7) 0.112(7) 0.104(6) 0.044(5) -0.011(5) -0.020(5)
C19 0.081(5) 0.103(6) 0.171(8) 0.052(5) -0.055(5) -0.033(4)
C20 0.124(6) 0.082(5) 0.172(8) -0.008(5) -0.074(5) -0.022(5)
C21 0.123(6) 0.073(5) 0.182(8) -0.027(5) -0.051(6) 0.012(5)
C22 0.113(5) 0.071(4) 0.125(6) 0.019(4) -0.029(4) -0.017(4)
C23 0.112(5) 0.084(5) 0.125(6) 0.024(4) -0.003(5) 0.016(4)
C24 0.109(5) 0.110(5) 0.144(6) 0.051(5) -0.044(5) -0.004(5)
C25 0.174(7) 0.133(6) 0.089(5) 0.038(5) -0.006(5) 0.002(6)
C26 0.122(6) 0.118(6) 0.133(6) 0.040(5) 0.020(5) -0.008(5)
C27 0.073(3) 0.0246(19) 0.038(2) -0.0018(16) 0.006(2) 0.0033(18)
C28 0.069(3) 0.0260(19) 0.038(2) 0.0049(16) 0.0023(19) -0.0006(18)
C29 0.049(3) 0.022(2) 0.035(3) 0.000 -0.006(3) 0.000
C30 0.048(3) 0.025(2) 0.035(3) 0.000 0.000(3) 0.000
C31 0.062(3) 0.0262(19) 0.040(2) 0.0026(16) -0.0099(19) 0.0036(17)
C32 0.060(3) 0.0269(19) 0.040(2) -0.0033(17) -0.0100(19) -0.0005(17)

loop_
_atom_type_symbol
_atom_type_description
_atom_type_scat_dispersion_real
_atom_type_scat_dispersion_imag
_atom_type_scat_source
C C 0.0033 0.0016 'International Tables Vol C Tables 4.2.6.8 and 6.1.1.4'
H H 0.0000 0.0000 'International Tables Vol C Tables 4.2.6.8 and 6.1.1.4'
N N 0.0061 0.0033 'International Tables Vol C Tables 4.2.6.8 and 6.1.1.4'
O O 0.0106 0.0060 'International Tables Vol C Tables 4.2.6.8 and 6.1.1.4'
Fe Fe 0.3463 0.8444 'International Tables Vol C Tables 4.2.6.8 and 6.1.1.4'
Zn Zn 0.2839 1.4301 'International Tables Vol C Tables 4.2.6.8 and 6.1.1.4'

loop_
_geom_angle_atom_site_label_1
_geom_angle_atom_site_label_2
_geom_angle_atom_site_label_3
_geom_angle
_geom_angle_site_symmetry_1
_geom_angle_site_symmetry_3
O1 Zn1 O1 157.74(18) 2_556 .
O1 Zn1 N2 101.13(9) 2_556 1_565
O1 Zn1 N2 101.13(9) . 1_565
O1 Zn1 O3 89.03(15) 2_556 2_556
O1 Zn1 O3 87.63(15) . 2_556
N2 Zn1 O3 98.69(10) 1_565 2_556
O1 Zn1 O3 87.63(15) 2_556 .
O1 Zn1 O3 89.02(15) . .
N2 Zn1 O3 98.69(10) 1_565 .
O3 Zn1 O3 162.6(2) 2_556 .
O1 Zn1 Zn2 78.87(9) 2_556 .
O1 Zn1 Zn2 78.87(9) . .
N2 Zn1 Zn2 180.0 1_565 .
O3 Zn1 Zn2 81.31(10) 2_556 .
O3 Zn1 Zn2 81.31(10) . .
N1 Zn2 O2 98.94(10) . 2_556
N1 Zn2 O2 98.94(10) . .
O2 Zn2 O2 162.1(2) 2_556 .
N1 Zn2 O4 101.77(10) . .
O2 Zn2 O4 88.86(15) 2_556 .
O2 Zn2 O4 87.50(15) . .
N1 Zn2 O4 101.77(10) . 2_556
O2 Zn2 O4 87.50(15) 2_556 2_556
O2 Zn2 O4 88.87(15) . 2_556
O4 Zn2 O4 156.5(2) . 2_556
N1 Zn2 Zn1 180.0 . .
O2 Zn2 Zn1 81.06(10) 2_556 .
O2 Zn2 Zn1 81.06(10) . .
O4 Zn2 Zn1 78.23(10) . .
O4 Zn2 Zn1 78.23(10) 2_556 .
C10 Fe1 C9 40.2(2) . .
C10 Fe1 C12 66.2(4) . .
C9 Fe1 C12 67.2(4) . .
C10 Fe1 C13 66.4(4) . .
C9 Fe1 C13 39.8(2) . .
C12 Fe1 C13 39.8(2) . .
C10 Fe1 C7 124.6(4) . .
C9 Fe1 C7 158.9(4) . .
C12 Fe1 C7 125.3(4) . .
C13 Fe1 C7 160.4(4) . .
C10 Fe1 C11 40.1(2) . .
C9 Fe1 C11 68.0(4) . .
C12 Fe1 C11 39.4(2) . .
C13 Fe1 C11 67.0(4) . .
C7 Fe1 C11 109.8(4) . .
C10 Fe1 C8 109.9(3) . .
C9 Fe1 C8 122.5(4) . .
C12 Fe1 C8 161.6(4) . .
C13 Fe1 C8 157.2(4) . .
C7 Fe1 C8 40.55(19) . .
C11 Fe1 C8 125.9(3) . .
C10 Fe1 C5 160.0(4) . .
C9 Fe1 C5 122.7(4) . .
C12 Fe1 C5 122.0(3) . .
C13 Fe1 C5 107.2(3) . .
C7 Fe1 C5 67.8(3) . .
C11 Fe1 C5 157.2(4) . .
C8 Fe1 C5 68.1(2) . .
C10 Fe1 C4 124.6(4) . .
C9 Fe1 C4 106.5(3) . .
C12 Fe1 C4 156.5(4) . .
C13 Fe1 C4 120.9(3) . .
C7 Fe1 C4 68.6(2) . .
C11 Fe1 C4 161.6(4) . .
C8 Fe1 C4 40.90(16) . .
C5 Fe1 C4 40.68(17) . .
C10 Fe1 C6 159.2(4) . .
C9 Fe1 C6 158.6(4) . .
C12 Fe1 C6 108.3(3) . .
C13 Fe1 C6 123.3(4) . .
C7 Fe1 C6 40.64(19) . .
C11 Fe1 C6 122.8(4) . .
C8 Fe1 C6 68.5(3) . .
C5 Fe1 C6 40.35(17) . .
C4 Fe1 C6 68.8(2) . .
C20 Fe2 C21 41.3(2) . .
C20 Fe2 C25 107.4(5) . .
C21 Fe2 C25 119.8(5) . .
C20 Fe2 C26 128.6(5) . .
C21 Fe2 C26 110.2(5) . .
C25 Fe2 C26 40.3(2) . .
C20 Fe2 C19 41.2(2) . .
C21 Fe2 C19 67.3(4) . .
C25 Fe2 C19 129.1(4) . .
C26 Fe2 C19 167.3(4) . .
C20 Fe2 C24 115.6(4) . .
C21 Fe2 C24 151.3(4) . .
C25 Fe2 C24 40.2(2) . .
C26 Fe2 C24 68.4(4) . .
C19 Fe2 C24 107.5(4) . .
C20 Fe2 C22 167.3(4) . .
C21 Fe2 C22 130.9(3) . .
C25 Fe2 C22 66.3(4) . .
C26 Fe2 C22 39.6(2) . .
C19 Fe2 C22 151.3(4) . .
C24 Fe2 C22 67.4(4) . .
C20 Fe2 C23 149.5(3) . .
C21 Fe2 C23 168.2(3) . .
C25 Fe2 C23 66.2(4) . .
C26 Fe2 C23 67.1(4) . .
C19 Fe2 C23 117.9(4) . .
C24 Fe2 C23 39.8(2) . .
C22 Fe2 C23 39.9(2) . .
C20 Fe2 C18 70.1(5) . .
C21 Fe2 C18 67.6(4) . .
C25 Fe2 C18 166.5(4) . .
C26 Fe2 C18 151.2(4) . .
C19 Fe2 C18 40.7(2) . .
C24 Fe2 C18 128.0(4) . .
C22 Fe2 C18 118.7(4) . .
C23 Fe2 C18 108.8(4) . .
C20 Fe2 C17 69.7(4) . .
C21 Fe2 C17 40.3(2) . .
C25 Fe2 C17 152.8(4) . .
C26 Fe2 C17 119.4(4) . .
C19 Fe2 C17 67.4(3) . .
C24 Fe2 C17 166.1(4) . .
C22 Fe2 C17 110.4(3) . .
C23 Fe2 C17 129.9(3) . .
C18 Fe2 C17 39.9(2) . .
C1 O1 Zn1 125.9(3) . .
C1 O2 Zn2 124.5(3) . .
C14 O3 Zn1 123.7(3) . .
C14 O4 Zn2 128.1(3) . .
C27 N1 C27 118.2(5) . 2_556
C27 N1 Zn2 120.9(2) . .
C27 N1 Zn2 120.9(2) 2_556 .
C32 N2 C32 118.2(5) 2_556 .
C32 N2 Zn1 120.9(2) 2_556 1_545
C32 N2 Zn1 120.9(2) . 1_545
O2 C1 O1 125.7(4) . .
O2 C1 C2 116.5(4) . .
O1 C1 C2 117.8(4) . .
C1 C2 C3 110.7(4) . .
C1 C2 H2A 109.5 . .
C3 C2 H2A 109.5 . .
C1 C2 H2B 109.5 . .
C3 C2 H2B 109.5 . .
H2A C2 H2B 108.1 . .
C4 C3 C2 115.7(4) . .
C4 C3 H3A 108.3 . .
C2 C3 H3A 108.3 . .
C4 C3 H3B 108.3 . .
C2 C3 H3B 108.3 . .
H3A C3 H3B 107.4 . .
C5 C4 C8 106.8(5) . .
C5 C4 C3 127.7(5) . .
C8 C4 C3 125.5(5) . .
C5 C4 Fe1 69.6(3) . .
C8 C4 Fe1 69.5(3) . .
C3 C4 Fe1 126.4(4) . .
C6 C5 C4 109.5(5) . .
C6 C5 Fe1 70.2(3) . .
C4 C5 Fe1 69.7(3) . .
C6 C5 H5 125.2 . .
C4 C5 H5 125.2 . .
Fe1 C5 H5 125.2 . .
C5 C6 C7 106.8(5) . .
C5 C6 Fe1 69.4(3) . .
C7 C6 Fe1 69.1(4) . .
C5 C6 H6 126.6 . .
C7 C6 H6 126.6 . .
Fe1 C6 H6 126.6 . .
C8 C7 C6 108.8(5) . .
C8 C7 Fe1 69.9(3) . .
C6 C7 Fe1 70.3(4) . .
C8 C7 H7 125.6 . .
C6 C7 H7 125.6 . .
Fe1 C7 H7 125.6 . .
C7 C8 C4 108.0(5) . .
C7 C8 Fe1 69.5(4) . .
C4 C8 Fe1 69.6(3) . .
C7 C8 H8 126.0 . .
C4 C8 H8 126.0 . .
Fe1 C8 H8 126.0 . .
C13 C9 C10 106.5(8) . .
C13 C9 Fe1 70.8(5) . .
C10 C9 Fe1 69.5(5) . .
C13 C9 H9 126.7 . .
C10 C9 H9 126.7 . .
Fe1 C9 H9 126.7 . .
C9 C10 C11 109.9(8) . .
C9 C10 Fe1 70.2(5) . .
C11 C10 Fe1 71.1(4) . .
C9 C10 H10 125.1 . .
C11 C10 H10 125.1 . .
Fe1 C10 H10 125.1 . .
C12 C11 C10 106.1(8) . .
C12 C11 Fe1 69.9(4) . .
C10 C11 Fe1 68.8(4) . .
C12 C11 H11 126.9 . .
C10 C11 H11 126.9 . .
Fe1 C11 H11 126.9 . .
C11 C12 C13 109.3(8) . .
C11 C12 Fe1 70.7(4) . .
C13 C12 Fe1 70.3(5) . .
C11 C12 H12 125.3 . .
C13 C12 H12 125.3 . .
Fe1 C12 H12 125.3 . .
C9 C13 C12 108.1(8) . .
C9 C13 Fe1 69.4(5) . .
C12 C13 Fe1 69.9(5) . .
C9 C13 H13 125.9 . .
C12 C13 H13 125.9 . .
Fe1 C13 H13 125.9 . .
O3 C14 O4 125.9(5) . .
O3 C14 C15 117.7(6) . .
O4 C14 C15 116.1(5) . .
C16 C15 C14 119.0(8) . .
C16 C15 H15A 107.6 . .
C14 C15 H15A 107.6 . .
C16 C15 H15B 107.6 . .
C14 C15 H15B 107.6 . .
H15A C15 H15B 107.0 . .
C15 C16 C17 112.7(8) . .
C15 C16 H16A 109.1 . .
C17 C16 H16A 109.1 . .
C15 C16 H16B 109.1 . .
C17 C16 H16B 109.1 . .
H16A C16 H16B 107.8 . .
C18 C17 C21 106.3(7) . .
C18 C17 C16 119.8(8) . .
C21 C17 C16 133.8(8) . .
C18 C17 Fe2 68.5(4) . .
C21 C17 Fe2 67.4(5) . .
C16 C17 Fe2 129.8(5) . .
C17 C18 C19 107.9(8) . .
C17 C18 Fe2 71.6(4) . .
C19 C18 Fe2 69.1(5) . .
C17 C18 H18 126.0 . .
C19 C18 H18 126.0 . .
Fe2 C18 H18 126.0 . .
C18 C19 C20 110.0(8) . .
C18 C19 Fe2 70.2(4) . .
C20 C19 Fe2 68.3(5) . .
C18 C19 H19 125.0 . .
C20 C19 H19 125.0 . .
Fe2 C19 H19 125.0 . .
C21 C20 C19 104.5(8) . .
C21 C20 Fe2 70.1(5) . .
C19 C20 Fe2 70.5(5) . .
C21 C20 H20 127.6 . .
C19 C20 H20 127.6 . .
Fe2 C20 H20 127.6 . .
C17 C21 C20 111.1(8) . .
C17 C21 Fe2 72.3(5) . .
C20 C21 Fe2 68.6(5) . .
C17 C21 H21 124.4 . .
C20 C21 H21 124.4 . .
Fe2 C21 H21 124.4 . .
C26 C22 C23 108.8(8) . .
C26 C22 Fe2 69.9(5) . .
C23 C22 Fe2 70.2(5) . .
C26 C22 H22 125.6 . .
C23 C22 H22 125.6 . .
Fe2 C22 H22 125.6 . .
C24 C23 C22 108.8(8) . .
C24 C23 Fe2 69.7(5) . .
C22 C23 Fe2 70.0(5) . .
C24 C23 H23 125.6 . .
C22 C23 H23 125.6 . .
Fe2 C23 H23 125.6 . .
C23 C24 C25 106.1(8) . .
C23 C24 Fe2 70.5(5) . .
C25 C24 Fe2 69.5(5) . .
C23 C24 H24 126.9 . .
C25 C24 H24 126.9 . .
Fe2 C24 H24 126.9 . .
C24 C25 C26 109.9(9) . .
C24 C25 Fe2 70.3(5) . .
C26 C25 Fe2 70.3(5) . .
C24 C25 H25 125.1 . .
C26 C25 H25 125.1 . .
Fe2 C25 H25 125.1 . .
C22 C26 C25 106.3(9) . .
C22 C26 Fe2 70.5(5) . .
C25 C26 Fe2 69.5(5) . .
C22 C26 H26 126.8 . .
C25 C26 H26 126.8 . .
Fe2 C26 H26 126.8 . .
N1 C27 C28 122.4(4) . .
N1 C27 H27 118.8 . .
C28 C27 H27 118.8 . .
C27 C28 C29 119.6(4) . .
C27 C28 H28 120.2 . .
C29 C28 H28 120.2 . .
C28 C29 C28 118.0(5) . 2_556
C28 C29 C30 121.0(2) . .
C28 C29 C30 121.0(2) 2_556 .
C31 C30 C31 118.2(5) . 2_556
C31 C30 C29 120.9(2) . .
C31 C30 C29 120.9(2) 2_556 .
C32 C31 C30 118.9(4) . .
C32 C31 H31 120.5 . .
C30 C31 H31 120.5 . .
N2 C32 C31 122.9(4) . .
N2 C32 H32 118.6 . .
C31 C32 H32 118.6 . .

loop_
_geom_bond_atom_site_label_1
_geom_bond_atom_site_label_2
_geom_bond_distance
_geom_bond_site_symmetry_2
Zn1 O1 2.040(3) 2_556
Zn1 O1 2.040(3) .
Zn1 N2 2.046(4) 1_565
Zn1 O3 2.070(3) 2_556
Zn1 O3 2.070(3) .
Zn1 Zn2 2.9027(9) .
Zn2 N1 2.039(4) .
Zn2 O2 2.039(4) 2_556
Zn2 O2 2.039(4) .
Zn2 O4 2.055(4) .
Zn2 O4 2.055(4) 2_556
Fe1 C10 2.003(8) .
Fe1 C9 2.012(8) .
Fe1 C12 2.024(8) .
Fe1 C13 2.029(8) .
Fe1 C7 2.031(6) .
Fe1 C11 2.033(7) .
Fe1 C8 2.036(6) .
Fe1 C5 2.036(5) .
Fe1 C4 2.037(5) .
Fe1 C6 2.047(6) .
Fe2 C20 1.984(9) .
Fe2 C21 2.004(9) .
Fe2 C25 2.004(9) .
Fe2 C26 2.014(9) .
Fe2 C19 2.013(8) .
Fe2 C24 2.013(9) .
Fe2 C22 2.021(8) .
Fe2 C23 2.024(9) .
Fe2 C18 2.027(8) .
Fe2 C17 2.068(7) .
O1 C1 1.259(5) .
O2 C1 1.250(5) .
O3 C14 1.237(6) .
O4 C14 1.239(7) .
N1 C27 1.340(5) .
N1 C27 1.340(5) 2_556
N2 C32 1.338(5) 2_556
N2 C32 1.338(5) .
N2 Zn1 2.046(4) 1_545
C1 C2 1.512(6) .
C2 C3 1.537(7) .
C2 H2A 0.9700 .
C2 H2B 0.9700 .
C3 C4 1.488(7) .
C3 H3A 0.9700 .
C3 H3B 0.9700 .
C4 C5 1.416(6) .
C4 C8 1.423(6) .
C5 C6 1.408(6) .
C5 H5 0.9800 .
C6 C7 1.416(7) .
C6 H6 0.9800 .
C7 C8 1.409(7) .
C7 H7 0.9800 .
C8 H8 0.9800 .
C9 C13 1.377(8) .
C9 C10 1.380(8) .
C9 H9 0.9800 .
C10 C11 1.384(8) .
C10 H10 0.9800 .
C11 C12 1.367(8) .
C11 H11 0.9800 .
C12 C13 1.381(8) .
C12 H12 0.9800 .
C13 H13 0.9800 .
C14 C15 1.531(9) .
C15 C16 1.345(11) .
C15 H15A 0.9700 .
C15 H15B 0.9700 .
C16 C17 1.569(11) .
C16 H16A 0.9700 .
C16 H16B 0.9700 .
C17 C18 1.397(7) .
C17 C21 1.405(8) .
C18 C19 1.404(8) .
C18 H18 0.9800 .
C19 C20 1.408(8) .
C19 H19 0.9800 .
C20 C21 1.406(7) .
C20 H20 0.9800 .
C21 H21 0.9800 .
C22 C26 1.366(8) .
C22 C23 1.379(7) .
C22 H22 0.9800 .
C23 C24 1.373(8) .
C23 H23 0.9800 .
C24 C25 1.381(8) .
C24 H24 0.9800 .
C25 C26 1.383(8) .
C25 H25 0.9800 .
C26 H26 0.9800 .
C27 C28 1.380(6) .
C27 H27 0.9300 .
C28 C29 1.383(5) .
C28 H28 0.9300 .
C29 C28 1.383(5) 2_556
C29 C30 1.484(7) .
C30 C31 1.392(5) .
C30 C31 1.392(5) 2_556
C31 C32 1.382(6) .
C31 H31 0.9300 .
C32 H32 0.9300 .

loop_
_geom_torsion_atom_site_label_1
_geom_torsion_atom_site_label_2
_geom_torsion_atom_site_label_3
_geom_torsion_atom_site_label_4
_geom_torsion
_geom_torsion_site_symmetry_1
_geom_torsion_site_symmetry_4
O1 Zn1 Zn2 N1 -121(100) 2_556 .
O1 Zn1 Zn2 N1 59(100) . .
N2 Zn1 Zn2 N1 0(100) 1_565 .
O3 Zn1 Zn2 N1 149(100) 2_556 .
O3 Zn1 Zn2 N1 -31(100) . .
O1 Zn1 Zn2 O2 12.26(15) 2_556 2_556
O1 Zn1 Zn2 O2 -167.74(15) . 2_556
N2 Zn1 Zn2 O2 -84.9(19) 1_565 2_556
O3 Zn1 Zn2 O2 -78.46(16) 2_556 2_556
O3 Zn1 Zn2 O2 101.54(16) . 2_556
O1 Zn1 Zn2 O2 -167.74(15) 2_556 .
O1 Zn1 Zn2 O2 12.26(15) . .
N2 Zn1 Zn2 O2 95.1(19) 1_565 .
O3 Zn1 Zn2 O2 101.54(16) 2_556 .
O3 Zn1 Zn2 O2 -78.46(16) . .
O1 Zn1 Zn2 O4 -78.45(15) 2_556 .
O1 Zn1 Zn2 O4 101.55(15) . .
N2 Zn1 Zn2 O4 -176(61) 1_565 .
O3 Zn1 Zn2 O4 -169.17(15) 2_556 .
O3 Zn1 Zn2 O4 10.84(15) . .
O1 Zn1 Zn2 O4 101.55(15) 2_556 2_556
O1 Zn1 Zn2 O4 -78.45(15) . 2_556
N2 Zn1 Zn2 O4 4.4(19) 1_565 2_556
O3 Zn1 Zn2 O4 10.83(15) 2_556 2_556
O3 Zn1 Zn2 O4 -169.17(15) . 2_556
O1 Zn1 O1 C1 -20.1(3) 2_556 .
N2 Zn1 O1 C1 159.9(3) 1_565 .
O3 Zn1 O1 C1 -101.7(4) 2_556 .
O3 Zn1 O1 C1 61.2(4) . .
Zn2 Zn1 O1 C1 -20.1(3) . .
N1 Zn2 O2 C1 169.0(4) . .
O2 Zn2 O2 C1 -11.0(4) 2_556 .
O4 Zn2 O2 C1 -89.5(4) . .
O4 Zn2 O2 C1 67.3(4) 2_556 .
Zn1 Zn2 O2 C1 -11.0(4) . .
O1 Zn1 O3 C14 66.9(4) 2_556 .
O1 Zn1 O3 C14 -91.1(4) . .
N2 Zn1 O3 C14 167.8(4) 1_565 .
O3 Zn1 O3 C14 -12.2(4) 2_556 .
Zn2 Zn1 O3 C14 -12.2(4) . .
N1 Zn2 O4 C14 163.9(4) . .
O2 Zn2 O4 C14 -97.2(5) 2_556 .
O2 Zn2 O4 C14 65.3(5) . .
O4 Zn2 O4 C14 -16.1(4) 2_556 .
Zn1 Zn2 O4 C14 -16.1(4) . .
O2 Zn2 N1 C27 -21.7(3) 2_556 .
O2 Zn2 N1 C27 158.3(3) . .
O4 Zn2 N1 C27 69.0(3) . .
O4 Zn2 N1 C27 -111.0(3) 2_556 .
Zn1 Zn2 N1 C27 111(100) . .
O2 Zn2 N1 C27 158.3(3) 2_556 2_556
O2 Zn2 N1 C27 -21.7(3) . 2_556
O4 Zn2 N1 C27 -111.0(3) . 2_556
O4 Zn2 N1 C27 69.1(3) 2_556 2_556
Zn1 Zn2 N1 C27 -69(100) . 2_556
Zn2 O2 C1 O1 -0.2(7) . .
Zn2 O2 C1 C2 179.5(3) . .
Zn1 O1 C1 O2 19.6(7) . .
Zn1 O1 C1 C2 -160.1(3) . .
O2 C1 C2 C3 -108.5(5) . .
O1 C1 C2 C3 71.2(6) . .
C1 C2 C3 C4 -75.5(6) . .
C2 C3 C4 C5 91.9(7) . .
C2 C3 C4 C8 -87.3(6) . .
C2 C3 C4 Fe1 -176.8(4) . .
C10 Fe1 C4 C5 161.6(5) . .
C9 Fe1 C4 C5 121.3(5) . .
C12 Fe1 C4 C5 50.6(8) . .
C13 Fe1 C4 C5 80.4(5) . .
C7 Fe1 C4 C5 -80.4(3) . .
C11 Fe1 C4 C5 -168.8(10) . .
C8 Fe1 C4 C5 -117.9(5) . .
C6 Fe1 C4 C5 -36.6(3) . .
C10 Fe1 C4 C8 -80.6(5) . .
C9 Fe1 C4 C8 -120.9(5) . .
C12 Fe1 C4 C8 168.5(7) . .
C13 Fe1 C4 C8 -161.8(5) . .
C7 Fe1 C4 C8 37.5(3) . .
C11 Fe1 C4 C8 -51.0(11) . .
C5 Fe1 C4 C8 117.9(5) . .
C6 Fe1 C4 C8 81.2(4) . .
C10 Fe1 C4 C3 39.1(7) . .
C9 Fe1 C4 C3 -1.2(6) . .
C12 Fe1 C4 C3 -71.8(9) . .
C13 Fe1 C4 C3 -42.1(6) . .
C7 Fe1 C4 C3 157.1(5) . .
C11 Fe1 C4 C3 68.7(12) . .
C8 Fe1 C4 C3 119.7(6) . .
C5 Fe1 C4 C3 -122.4(6) . .
C6 Fe1 C4 C3 -159.1(5) . .
C8 C4 C5 C6 -0.8(6) . .
C3 C4 C5 C6 179.9(5) . .
Fe1 C4 C5 C6 59.1(4) . .
C8 C4 C5 Fe1 -59.8(4) . .
C3 C4 C5 Fe1 120.8(5) . .
C10 Fe1 C5 C6 -170.3(10) . .
C9 Fe1 C5 C6 162.4(5) . .
C12 Fe1 C5 C6 80.5(5) . .
C13 Fe1 C5 C6 121.5(5) . .
C7 Fe1 C5 C6 -38.3(3) . .
C11 Fe1 C5 C6 50.1(10) . .
C8 Fe1 C5 C6 -82.2(4) . .
C4 Fe1 C5 C6 -120.8(5) . .
C10 Fe1 C5 C4 -49.5(11) . .
C9 Fe1 C5 C4 -76.8(5) . .
C12 Fe1 C5 C4 -158.7(4) . .
C13 Fe1 C5 C4 -117.7(4) . .
C7 Fe1 C5 C4 82.5(3) . .
C11 Fe1 C5 C4 170.9(8) . .
C8 Fe1 C5 C4 38.6(3) . .
C6 Fe1 C5 C4 120.8(5) . .
C4 C5 C6 C7 0.4(7) . .
Fe1 C5 C6 C7 59.2(4) . .
C4 C5 C6 Fe1 -58.8(4) . .
C10 Fe1 C6 C5 170.7(9) . .
C9 Fe1 C6 C5 -44.2(10) . .
C12 Fe1 C6 C5 -118.3(5) . .
C13 Fe1 C6 C5 -76.9(5) . .
C7 Fe1 C6 C5 118.3(5) . .
C11 Fe1 C6 C5 -159.3(5) . .
C8 Fe1 C6 C5 81.0(4) . .
C4 Fe1 C6 C5 36.9(3) . .
C10 Fe1 C6 C7 52.3(11) . .
C9 Fe1 C6 C7 -162.5(8) . .
C12 Fe1 C6 C7 123.4(5) . .
C13 Fe1 C6 C7 164.7(5) . .
C11 Fe1 C6 C7 82.4(5) . .
C8 Fe1 C6 C7 -37.3(3) . .
C5 Fe1 C6 C7 -118.3(5) . .
C4 Fe1 C6 C7 -81.4(4) . .
C5 C6 C7 C8 0.1(7) . .
Fe1 C6 C7 C8 59.5(4) . .
C5 C6 C7 Fe1 -59.4(4) . .
C10 Fe1 C7 C8 80.3(5) . .
C9 Fe1 C7 C8 42.5(10) . .
C12 Fe1 C7 C8 163.9(4) . .
C13 Fe1 C7 C8 -160.6(9) . .
C11 Fe1 C7 C8 122.6(5) . .
C5 Fe1 C7 C8 -81.7(4) . .
C4 Fe1 C7 C8 -37.8(3) . .
C6 Fe1 C7 C8 -119.7(5) . .
C10 Fe1 C7 C6 -160.0(5) . .
C9 Fe1 C7 C6 162.3(9) . .
C12 Fe1 C7 C6 -76.4(5) . .
C13 Fe1 C7 C6 -40.8(11) . .
C11 Fe1 C7 C6 -117.7(5) . .
C8 Fe1 C7 C6 119.7(5) . .
C5 Fe1 C7 C6 38.0(3) . .
C4 Fe1 C7 C6 82.0(3) . .
C6 C7 C8 C4 -0.6(7) . .
Fe1 C7 C8 C4 59.2(4) . .
C6 C7 C8 Fe1 -59.7(4) . .
C5 C4 C8 C7 0.8(6) . .
C3 C4 C8 C7 -179.8(5) . .
Fe1 C4 C8 C7 -59.1(4) . .
C5 C4 C8 Fe1 59.9(4) . .
C3 C4 C8 Fe1 -120.7(5) . .
C10 Fe1 C8 C7 -120.3(5) . .
C9 Fe1 C8 C7 -163.3(5) . .
C12 Fe1 C8 C7 -46.0(11) . .
C13 Fe1 C8 C7 163.2(8) . .
C11 Fe1 C8 C7 -78.2(6) . .
C5 Fe1 C8 C7 81.0(4) . .
C4 Fe1 C8 C7 119.4(5) . .
C6 Fe1 C8 C7 37.4(3) . .
C10 Fe1 C8 C4 120.2(5) . .
C9 Fe1 C8 C4 77.3(5) . .
C12 Fe1 C8 C4 -165.4(9) . .
C13 Fe1 C8 C4 43.8(9) . .
C7 Fe1 C8 C4 -119.4(5) . .
C11 Fe1 C8 C4 162.3(5) . .
C5 Fe1 C8 C4 -38.4(3) . .
C6 Fe1 C8 C4 -82.0(3) . .
C10 Fe1 C9 C13 116.8(8) . .
C12 Fe1 C9 C13 37.2(5) . .
C7 Fe1 C9 C13 168.1(8) . .
C11 Fe1 C9 C13 80.0(6) . .
C8 Fe1 C9 C13 -160.5(5) . .
C5 Fe1 C9 C13 -77.3(6) . .
C4 Fe1 C9 C13 -118.7(6) . .
C6 Fe1 C9 C13 -44.8(11) . .
C12 Fe1 C9 C10 -79.6(6) . .
C13 Fe1 C9 C10 -116.8(8) . .
C7 Fe1 C9 C10 51.3(11) . .
C11 Fe1 C9 C10 -36.8(5) . .
C8 Fe1 C9 C10 82.7(6) . .
C5 Fe1 C9 C10 165.9(5) . .
C4 Fe1 C9 C10 124.5(6) . .
C6 Fe1 C9 C10 -161.6(8) . .
C13 C9 C10 C11 -1.2(10) . .
Fe1 C9 C10 C11 60.3(6) . .
C13 C9 C10 Fe1 -61.5(6) . .
C12 Fe1 C10 C9 82.3(6) . .
C13 Fe1 C10 C9 38.6(5) . .
C7 Fe1 C10 C9 -160.1(5) . .
C11 Fe1 C10 C9 120.3(8) . .
C8 Fe1 C10 C9 -117.1(6) . .
C5 Fe1 C10 C9 -36.7(12) . .
C4 Fe1 C10 C9 -73.7(6) . .
C6 Fe1 C10 C9 161.1(9) . .
C9 Fe1 C10 C11 -120.3(8) . .
C12 Fe1 C10 C11 -38.0(5) . .
C13 Fe1 C10 C11 -81.7(6) . .
C7 Fe1 C10 C11 79.6(7) . .
C8 Fe1 C10 C11 122.6(6) . .
C5 Fe1 C10 C11 -157.0(9) . .
C4 Fe1 C10 C11 166.0(5) . .
C6 Fe1 C10 C11 40.8(13) . .
C9 C10 C11 C12 0.5(10) . .
Fe1 C10 C11 C12 60.3(6) . .
C9 C10 C11 Fe1 -59.8(6) . .
C10 Fe1 C11 C12 -117.3(8) . .
C9 Fe1 C11 C12 -80.4(6) . .
C13 Fe1 C11 C12 -37.1(5) . .
C7 Fe1 C11 C12 122.0(6) . .
C8 Fe1 C11 C12 164.6(5) . .
C5 Fe1 C11 C12 42.5(12) . .
C4 Fe1 C11 C12 -156.5(9) . .
C6 Fe1 C11 C12 78.7(7) . .
C9 Fe1 C11 C10 36.9(5) . .
C12 Fe1 C11 C10 117.3(8) . .
C13 Fe1 C11 C10 80.2(6) . .
C7 Fe1 C11 C10 -120.6(6) . .
C8 Fe1 C11 C10 -78.1(7) . .
C5 Fe1 C11 C10 159.8(8) . .
C4 Fe1 C11 C10 -39.1(13) . .
C6 Fe1 C11 C10 -163.9(6) . .
C10 C11 C12 C13 0.4(9) . .
Fe1 C11 C12 C13 59.9(6) . .
C10 C11 C12 Fe1 -59.5(5) . .
C10 Fe1 C12 C11 38.7(5) . .
C9 Fe1 C12 C11 82.7(6) . .
C13 Fe1 C12 C11 119.9(8) . .
C7 Fe1 C12 C11 -77.9(7) . .
C8 Fe1 C12 C11 -43.0(13) . .
C5 Fe1 C12 C11 -162.0(6) . .
C4 Fe1 C12 C11 161.5(7) . .
C6 Fe1 C12 C11 -119.7(6) . .
C10 Fe1 C12 C13 -81.2(6) . .
C9 Fe1 C12 C13 -37.2(5) . .
C7 Fe1 C12 C13 162.2(5) . .
C11 Fe1 C12 C13 -119.9(8) . .
C8 Fe1 C12 C13 -162.8(9) . .
C5 Fe1 C12 C13 78.1(6) . .
C4 Fe1 C12 C13 41.7(10) . .
C6 Fe1 C12 C13 120.4(6) . .
C10 C9 C13 C12 1.4(9) . .
Fe1 C9 C13 C12 -59.3(6) . .
C10 C9 C13 Fe1 60.7(6) . .
C11 C12 C13 C9 -1.1(9) . .
Fe1 C12 C13 C9 59.0(6) . .
C11 C12 C13 Fe1 -60.1(6) . .
C10 Fe1 C13 C9 -39.0(5) . .
C12 Fe1 C13 C9 -119.5(8) . .
C7 Fe1 C13 C9 -167.3(8) . .
C11 Fe1 C13 C9 -82.8(6) . .
C8 Fe1 C13 C9 46.6(11) . .
C5 Fe1 C13 C9 120.8(6) . .
C4 Fe1 C13 C9 78.5(6) . .
C6 Fe1 C13 C9 162.1(5) . .
C10 Fe1 C13 C12 80.5(5) . .
C9 Fe1 C13 C12 119.5(8) . .
C7 Fe1 C13 C12 -47.8(12) . .
C11 Fe1 C13 C12 36.7(5) . .
C8 Fe1 C13 C12 166.1(7) . .
C5 Fe1 C13 C12 -119.7(5) . .
C4 Fe1 C13 C12 -162.0(5) . .
C6 Fe1 C13 C12 -78.4(6) . .
Zn1 O3 C14 O4 4.9(8) . .
Zn1 O3 C14 C15 -168.6(5) . .
Zn2 O4 C14 O3 12.6(9) . .
Zn2 O4 C14 C15 -173.7(5) . .
O3 C14 C15 C16 -67.6(11) . .
O4 C14 C15 C16 118.2(9) . .
C14 C15 C16 C17 173.4(7) . .
C15 C16 C17 C18 143.4(9) . .
C15 C16 C17 C21 -38.5(15) . .
C15 C16 C17 Fe2 57.6(13) . .
C20 Fe2 C17 C18 82.8(6) . .
C21 Fe2 C17 C18 119.4(8) . .
C25 Fe2 C17 C18 171.6(9) . .
C26 Fe2 C17 C18 -153.5(6) . .
C19 Fe2 C17 C18 38.4(5) . .
C24 Fe2 C17 C18 -32.5(15) . .
C22 Fe2 C17 C18 -110.7(6) . .
C23 Fe2 C17 C18 -69.8(6) . .
C20 Fe2 C17 C21 -36.6(5) . .
C25 Fe2 C17 C21 52.2(11) . .
C26 Fe2 C17 C21 87.1(6) . .
C19 Fe2 C17 C21 -81.0(6) . .
C24 Fe2 C17 C21 -151.9(13) . .
C22 Fe2 C17 C21 129.9(6) . .
C23 Fe2 C17 C21 170.8(5) . .
C18 Fe2 C17 C21 -119.4(8) . .
C20 Fe2 C17 C16 -165.6(10) . .
C21 Fe2 C17 C16 -129.0(10) . .
C25 Fe2 C17 C16 -76.8(13) . .
C26 Fe2 C17 C16 -41.9(10) . .
C19 Fe2 C17 C16 150.0(10) . .
C24 Fe2 C17 C16 79.1(16) . .
C22 Fe2 C17 C16 0.9(9) . .
C23 Fe2 C17 C16 41.7(10) . .
C18 Fe2 C17 C16 111.6(10) . .
C21 C17 C18 C19 -3.0(9) . .
C16 C17 C18 C19 175.6(7) . .
Fe2 C17 C18 C19 -59.9(5) . .
C21 C17 C18 Fe2 56.9(6) . .
C16 C17 C18 Fe2 -124.5(7) . .
C20 Fe2 C18 C17 -81.9(5) . .
C21 Fe2 C18 C17 -37.6(4) . .
C25 Fe2 C18 C17 -163.4(18) . .
C26 Fe2 C18 C17 53.9(10) . .
C19 Fe2 C18 C17 -118.3(8) . .
C24 Fe2 C18 C17 170.6(5) . .
C22 Fe2 C18 C17 88.0(5) . .
C23 Fe2 C18 C17 130.4(5) . .
C20 Fe2 C18 C19 36.4(5) . .
C21 Fe2 C18 C19 80.7(6) . .
C25 Fe2 C18 C19 -45(2) . .
C26 Fe2 C18 C19 172.2(9) . .
C24 Fe2 C18 C19 -71.1(7) . .
C22 Fe2 C18 C19 -153.7(6) . .
C23 Fe2 C18 C19 -111.3(6) . .
C17 Fe2 C18 C19 118.3(8) . .
C17 C18 C19 C20 4.8(10) . .
Fe2 C18 C19 C20 -56.7(7) . .
C17 C18 C19 Fe2 61.5(6) . .
C20 Fe2 C19 C18 -122.3(8) . .
C21 Fe2 C19 C18 -81.6(6) . .
C25 Fe2 C19 C18 167.7(6) . .
C26 Fe2 C19 C18 -162.6(18) . .
C24 Fe2 C19 C18 128.6(6) . .
C22 Fe2 C19 C18 53.9(9) . .
C23 Fe2 C19 C18 86.7(6) . .
C17 Fe2 C19 C18 -37.7(5) . .
C21 Fe2 C19 C20 40.7(5) . .
C25 Fe2 C19 C20 -70.0(8) . .
C26 Fe2 C19 C20 -40(2) . .
C24 Fe2 C19 C20 -109.1(6) . .
C22 Fe2 C19 C20 176.2(6) . .
C23 Fe2 C19 C20 -151.0(5) . .
C18 Fe2 C19 C20 122.3(8) . .
C17 Fe2 C19 C20 84.6(6) . .
C18 C19 C20 C21 -4.5(11) . .
Fe2 C19 C20 C21 -62.3(7) . .
C18 C19 C20 Fe2 57.8(6) . .
C25 Fe2 C20 C21 -115.6(7) . .
C26 Fe2 C20 C21 -76.2(8) . .
C19 Fe2 C20 C21 114.2(8) . .
C24 Fe2 C20 C21 -158.1(6) . .
C22 Fe2 C20 C21 -57.4(19) . .
C23 Fe2 C20 C21 171.8(8) . .
C18 Fe2 C20 C21 78.4(6) . .
C17 Fe2 C20 C21 35.8(5) . .
C21 Fe2 C20 C19 -114.2(9) . .
C25 Fe2 C20 C19 130.1(6) . .
C26 Fe2 C20 C19 169.5(5) . .
C24 Fe2 C20 C19 87.6(6) . .
C22 Fe2 C20 C19 -171.6(15) . .
C23 Fe2 C20 C19 57.6(11) . .
C18 Fe2 C20 C19 -35.9(5) . .
C17 Fe2 C20 C19 -78.4(5) . .
C18 C17 C21 C20 0.1(11) . .
C16 C17 C21 C20 -178.1(8) . .
Fe2 C17 C21 C20 57.8(7) . .
C18 C17 C21 Fe2 -57.6(6) . .
C16 C17 C21 Fe2 124.1(9) . .
C19 C20 C21 C17 2.7(11) . .
Fe2 C20 C21 C17 -59.9(7) . .
C19 C20 C21 Fe2 62.6(6) . .
C20 Fe2 C21 C17 122.1(8) . .
C25 Fe2 C21 C17 -155.4(5) . .
C26 Fe2 C21 C17 -112.0(6) . .
C19 Fe2 C21 C17 81.4(5) . .
C24 Fe2 C21 C17 166.4(7) . .
C22 Fe2 C21 C17 -72.1(7) . .
C23 Fe2 C21 C17 -37(2) . .
C18 Fe2 C21 C17 37.2(4) . .
C25 Fe2 C21 C20 82.5(8) . .
C26 Fe2 C21 C20 126.0(7) . .
C19 Fe2 C21 C20 -40.7(5) . .
C24 Fe2 C21 C20 44.3(11) . .
C22 Fe2 C21 C20 165.8(7) . .
C23 Fe2 C21 C20 -159.2(19) . .
C18 Fe2 C21 C20 -84.9(6) . .
C17 Fe2 C21 C20 -122.1(8) . .
C20 Fe2 C22 C26 -23.4(18) . .
C21 Fe2 C22 C26 -70.7(8) . .
C25 Fe2 C22 C26 39.1(5) . .
C19 Fe2 C22 C26 168.2(7) . .
C24 Fe2 C22 C26 82.9(6) . .
C23 Fe2 C22 C26 119.8(8) . .
C18 Fe2 C22 C26 -154.9(6) . .
C17 Fe2 C22 C26 -111.8(6) . .
C20 Fe2 C22 C23 -143.2(16) . .
C21 Fe2 C22 C23 169.5(6) . .
C25 Fe2 C22 C23 -80.8(6) . .
C26 Fe2 C22 C23 -119.8(8) . .
C19 Fe2 C22 C23 48.4(9) . .
C24 Fe2 C22 C23 -36.9(5) . .
C18 Fe2 C22 C23 85.3(6) . .
C17 Fe2 C22 C23 128.4(6) . .
C26 C22 C23 C24 -0.4(11) . .
Fe2 C22 C23 C24 59.0(7) . .
C26 C22 C23 Fe2 -59.4(6) . .
C20 Fe2 C23 C24 44.9(11) . .
C21 Fe2 C23 C24 -163(2) . .
C25 Fe2 C23 C24 -39.1(5) . .
C26 Fe2 C23 C24 -83.2(6) . .
C19 Fe2 C23 C24 84.0(6) . .
C22 Fe2 C23 C24 -120.0(8) . .
C18 Fe2 C23 C24 127.4(6) . .
C17 Fe2 C23 C24 166.8(5) . .
C20 Fe2 C23 C22 165.0(9) . .
C21 Fe2 C23 C22 -42(2) . .
C25 Fe2 C23 C22 80.9(6) . .
C26 Fe2 C23 C22 36.9(5) . .
C19 Fe2 C23 C22 -156.0(5) . .
C24 Fe2 C23 C22 120.0(8) . .
C18 Fe2 C23 C22 -112.6(6) . .
C17 Fe2 C23 C22 -73.1(7) . .
C22 C23 C24 C25 1.6(11) . .
Fe2 C23 C24 C25 60.8(7) . .
C22 C23 C24 Fe2 -59.2(6) . .
C20 Fe2 C24 C23 -156.6(6) . .
C21 Fe2 C24 C23 172.7(8) . .
C25 Fe2 C24 C23 116.5(9) . .
C26 Fe2 C24 C23 79.8(6) . .
C19 Fe2 C24 C23 -112.9(6) . .
C22 Fe2 C24 C23 36.9(5) . .
C18 Fe2 C24 C23 -72.6(7) . .
C17 Fe2 C24 C23 -46.8(16) . .
C20 Fe2 C24 C25 86.9(8) . .
C21 Fe2 C24 C25 56.2(11) . .
C26 Fe2 C24 C25 -36.7(6) . .
C19 Fe2 C24 C25 130.6(7) . .
C22 Fe2 C24 C25 -79.6(6) . .
C23 Fe2 C24 C25 -116.5(9) . .
C18 Fe2 C24 C25 170.9(6) . .
C17 Fe2 C24 C25 -163.3(13) . .
C23 C24 C25 C26 -2.2(12) . .
Fe2 C24 C25 C26 59.3(8) . .
C23 C24 C25 Fe2 -61.4(7) . .
C20 Fe2 C25 C24 -109.3(6) . .
C21 Fe2 C25 C24 -152.6(6) . .
C26 Fe2 C25 C24 120.8(9) . .
C19 Fe2 C25 C24 -68.8(8) . .
C22 Fe2 C25 C24 82.4(6) . .
C23 Fe2 C25 C24 38.7(5) . .
C18 Fe2 C25 C24 -32(2) . .
C17 Fe2 C25 C24 171.3(7) . .
C20 Fe2 C25 C26 129.9(7) . .
C21 Fe2 C25 C26 86.6(7) . .
C19 Fe2 C25 C26 170.3(6) . .
C24 Fe2 C25 C26 -120.8(9) . .
C22 Fe2 C25 C26 -38.4(5) . .
C23 Fe2 C25 C26 -82.1(6) . .
C18 Fe2 C25 C26 -153.2(17) . .
C17 Fe2 C25 C26 50.5(12) . .
C23 C22 C26 C25 -0.9(11) . .
Fe2 C22 C26 C25 -60.5(7) . .
C23 C22 C26 Fe2 59.6(6) . .
C24 C25 C26 C22 1.9(12) . .
Fe2 C25 C26 C22 61.2(7) . .
C24 C25 C26 Fe2 -59.3(8) . .
C20 Fe2 C26 C22 173.6(5) . .
C21 Fe2 C26 C22 130.5(5) . .
C25 Fe2 C26 C22 -116.8(9) . .
C19 Fe2 C26 C22 -153.3(17) . .
C24 Fe2 C26 C22 -80.2(6) . .
C23 Fe2 C26 C22 -37.1(5) . .
C18 Fe2 C26 C22 50.5(11) . .
C17 Fe2 C26 C22 87.0(6) . .
C20 Fe2 C26 C25 -69.5(8) . .
C21 Fe2 C26 C25 -112.6(7) . .
C19 Fe2 C26 C25 -36(2) . .
C24 Fe2 C26 C25 36.6(6) . .
C22 Fe2 C26 C25 116.8(9) . .
C23 Fe2 C26 C25 79.7(7) . .
C18 Fe2 C26 C25 167.4(8) . .
C17 Fe2 C26 C25 -156.2(6) . .
C27 N1 C27 C28 0.4(3) 2_556 .
Zn2 N1 C27 C28 -179.6(3) . .
N1 C27 C28 C29 -0.7(7) . .
C27 C28 C29 C28 0.3(3) . 2_556
C27 C28 C29 C30 -179.7(3) . .
C28 C29 C30 C31 133.4(3) . .
C28 C29 C30 C31 -46.6(3) 2_556 .
C28 C29 C30 C31 -46.6(3) . 2_556
C28 C29 C30 C31 133.4(3) 2_556 2_556
C31 C30 C31 C32 0.8(3) 2_556 .
C29 C30 C31 C32 -179.2(3) . .
C32 N2 C32 C31 0.8(3) 2_556 .
Zn1 N2 C32 C31 -179.2(3) 1_545 .
C30 C31 C32 N2 -1.6(7) . .
